data_2100778
loop_
_publ_author_name
'Rudert, R.'
'Buschmann, J.'
'Luger, P.'
'Trummlitz, G.'

_publ_section_title
;
 Structures of 4-methoxy-, 5-chloro-, 5-nitro- and
 6-nitro-1,2-benzisothiazol-3(2<i>H</i>)-one 1,1-dioxide sodium salt
 (4-methoxy-, 5-chloro-, 5-nitro- and 6-nitrosaccharin)
;
_journal_issue 3
_journal_name_full 'Acta Crystallographica Section B'
_journal_page_first 269
_journal_page_last 275
_journal_paper_doi 10.1107/S0108768191014738
_journal_volume 48
_journal_year 1992
_chemical_formula_moiety 'C7 H3 N2 O5 S1,Na1,H2 O1'
_chemical_formula_sum 'C7 H5 N2 Na O6 S'
_chemical_formula_weight 268.2
_space_group_crystal_system monoclinic
_space_group_IT_number 4
_space_group_name_Hall 'P 2yb'
_space_group_name_H-M_alt 'P 1 21 1'
_cell_angle_alpha 90
_cell_angle_beta 92.31(2)
_cell_angle_gamma 90
_cell_formula_units_Z 2
_cell_length_a 15.559(4)
_cell_length_b 6.788(4)
_cell_length_c 4.753(2)
_cell_volume 501.6(4)
_diffrn_radiation_type Mo
_diffrn_radiation_wavelength 0.71069
_exptl_absorpt_coefficient_mu 0.388
_exptl_crystal_density_diffrn 1.776
_exptl_crystal_F_000 272
_cod_data_source_file bx0565.cif
_cod_data_source_block bx0565c
_cod_original_formula_sum 'C7 H5 N2 Na1 O6 S1'
_cod_database_code 2100778

loop_
_space_group_symop_id
_space_group_symop_operation_xyz
1 x,y,z
2 -x,y+1/2,-z

loop_
_atom_site_label
_atom_site_fract_x
_atom_site_fract_y
_atom_site_fract_z
_atom_site_U_iso_or_equiv
O(1W) .41147(7) .2447(2) .3038(2) .0134(2)
Na .49956(5) .5000 .4898(2) .01060(10)
S(1) .37884(2) .77170(10) .97837(6) .00934(5)
O(11) .44414(5) .7512(2) 1.2030(2) .0118(2)
O(12) .38622(8) .9546(2) .8214(3) .0135(2)
N(2) .37580(7) .5831(2) .7766(3) .0124(2)
C(3) .29657(7) .4977(2) .7693(3) .0122(2)
O(3) .27588(8) .3549(2) .6204(3) .0185(2)
C(4) .23568(7) .5942(2) .9654(3) .0117(2)
C(5) .15084(8) .5447(2) 1.0098(3) .0137(2)
C(6) .10898(7) .6615(2) 1.2027(3) .0135(2)
N(6) .01779(7) .6212(3) 1.2484(3) .0175(2)
O(61) -.01967(9) .5049(4) 1.0895(4) .0267(3)
O(62) -.01660(10) .7090(4) 1.4402(5) .0299(4)
C(7) .14738(8) .8178(2) 1.3493(3) .0144(2)
C(8) .23251(7) .8681(2) 1.3000(3) .0131(2)
C(9) .27414(6) .7513(2) 1.1062(2) 0.0099(2)

loop_
_geom_bond_atom_site_label_1
_geom_bond_atom_site_label_2
_geom_bond_distance
S(1) O(11) 1.4500(10)
S(1) O(12) 1.455(2)
S(1) N(2) 1.599(2)
S(1) C(9) 1.7670(10)
N(2) C(3) 1.362(2)
C(3) O(3) 1.235(2)
C(3) C(4) 1.506(2)
C(4) C(5) 1.387(2)
C(4) C(9) 1.382(2)
C(5) C(6) 1.394(2)
C(6) C(7) 1.391(2)
C(7) C(8) 1.397(2)
C(8) C(9) 1.394(2)
C(6) N(6) 1.470(2)
N(6) O(61) 1.224(3)
N(6) O(62) 1.230(3)
